data_7036095
loop_
_publ_author_name
'Goodwin, Conrad A. P.'
'Smith, Alex'
'Ortu, Fabrizio'
'Vitorica-Yrezabal, I\~nigo J'
'Mills, David P.'

_publ_section_title
;
 Salt metathesis versus protonolysis routes for the synthesis of
 silylamide Hauser base (R2NMgX; X = halogen) and amido-Grignard (R2NMgR)
 complexes.
;
_journal_issue 14
_journal_name_full 'Dalton transactions (Cambridge, England : 2003)'
_journal_page_first 6004
_journal_page_last 6014
_journal_paper_doi 10.1039/c5dt02535d
_journal_volume 45
_journal_year 2016
_chemical_formula_moiety 'C26 H66 Mg2 N2 Si4'
_chemical_formula_sum 'C26 H66 Mg2 N2 Si4'
_chemical_formula_weight 567.78
_space_group_crystal_system triclinic
_space_group_IT_number 2
_space_group_name_Hall '-P 1'
_space_group_name_H-M_alt 'P -1'
_symmetry_space_group_name_Hall '-P 1'
_symmetry_space_group_name_H-M 'P -1'
_atom_sites_solution_hydrogens mixed
_audit_creation_date 2015-04-24
_audit_creation_method
;
Olex2 1.2
(compiled 2014.05.21 svn.r2940 for OlexSys, GUI svn.r4846)
;
_audit_update_record
;
2015-08-03 deposited with the CCDC.
2015-08-05 downloaded from the CCDC.
;
_cell_angle_alpha 94.746(7)
_cell_angle_beta 94.148(7)
_cell_angle_gamma 109.082(9)
_cell_formula_units_Z 1
_cell_length_a 7.7791(8)
_cell_length_b 9.6400(9)
_cell_length_c 13.4373(11)
_cell_measurement_reflns_used 1262
_cell_measurement_temperature 150.01(11)
_cell_measurement_theta_max 24.5210
_cell_measurement_theta_min 3.8990
_cell_volume 943.74(16)
_computing_cell_refinement
;
CrysAlisPro, Agilent Technologies,
Version 1.171.36.32 (release 02-08-2013 CrysAlis171 .NET)
(compiled Aug  2 2013,16:46:58)
;
_computing_data_collection
;
CrysAlisPro, Agilent Technologies,
Version 1.171.36.32 (release 02-08-2013 CrysAlis171 .NET)
(compiled Aug  2 2013,16:46:58)
;
_computing_data_reduction
;
CrysAlisPro, Agilent Technologies,
Version 1.171.36.32 (release 02-08-2013 CrysAlis171 .NET)
(compiled Aug  2 2013,16:46:58)
;
_computing_molecular_graphics 'Olex2 (Dolomanov et al., 2009)'
_computing_publication_material 'Olex2 (Dolomanov et al., 2009)'
_computing_structure_refinement 'ShelXL (Sheldrick, 2008)'
_computing_structure_solution 'ShelXS (Sheldrick, 2008)'
_diffrn_ambient_temperature 150.01(11)
_diffrn_detector_area_resol_mean 8.0714
_diffrn_measured_fraction_theta_full 0.9979
_diffrn_measured_fraction_theta_max 0.9979
_diffrn_measurement_details
;
  1 omega  -11.00   81.00   1.0000    2.5000
omega____ theta____ kappa____ phi______ frames
    -       18.8601   77.0000  -30.0000 92

  2 omega   23.00   61.00   1.0000    2.5000
omega____ theta____ kappa____ phi______ frames
    -       18.8601  -99.0000 -150.0000 38

  3 omega   35.00   75.00   1.0000    2.5000
omega____ theta____ kappa____ phi______ frames
    -       18.8601 -178.0000 -150.0000 40

  4 omega  -10.00   57.00   1.0000    2.5000
omega____ theta____ kappa____ phi______ frames
    -       18.8601  -99.0000   90.0000 67

  5 omega  -51.00   15.00   1.0000    2.5000
omega____ theta____ kappa____ phi______ frames
    -       18.8601  -77.0000 -150.0000 66

  6 omega  -91.00    2.00   1.0000    2.5000
omega____ theta____ kappa____ phi______ frames
    -      -17.7663  -19.0000   30.0000 93
;
_diffrn_measurement_device_type 'SuperNova, Single source at offset, Eos'
_diffrn_measurement_method '\w scans'
_diffrn_orient_matrix_UB_11 0.0280754000
_diffrn_orient_matrix_UB_12 0.0370882000
_diffrn_orient_matrix_UB_13 -0.0425397000
_diffrn_orient_matrix_UB_21 -0.0665613000
_diffrn_orient_matrix_UB_22 -0.0584047000
_diffrn_orient_matrix_UB_23 -0.0315656000
_diffrn_orient_matrix_UB_31 -0.0647670000
_diffrn_orient_matrix_UB_32 0.0367863000
_diffrn_orient_matrix_UB_33 0.0055796000
_diffrn_radiation_monochromator mirror
_diffrn_radiation_type MoK\a
_diffrn_radiation_wavelength 0.71073
_diffrn_reflns_av_R_equivalents 0.0563
_diffrn_reflns_av_unetI/netI 0.1173
_diffrn_reflns_Laue_measured_fraction_full 0.9979
_diffrn_reflns_Laue_measured_fraction_max 0.9979
_diffrn_reflns_limit_h_max 9
_diffrn_reflns_limit_h_min -9
_diffrn_reflns_limit_k_max 10
_diffrn_reflns_limit_k_min -11
_diffrn_reflns_limit_l_max 16
_diffrn_reflns_limit_l_min -13
_diffrn_reflns_number 6732
_diffrn_reflns_point_group_measured_fraction_full 0.9979
_diffrn_reflns_point_group_measured_fraction_max 0.9979
_diffrn_reflns_theta_full 26.000
_diffrn_reflns_theta_max 25.349
_diffrn_reflns_theta_min 3.294
_diffrn_source 'SuperNova (Mo) X-ray Source'
_exptl_absorpt_coefficient_mu 0.207
_exptl_absorpt_correction_T_max 1.000
_exptl_absorpt_correction_T_min 0.707
_exptl_absorpt_correction_type gaussian
_exptl_absorpt_process_details
;
CrysAlisPro, Agilent Technologies,
Version 1.171.36.32 (release 02-08-2013 CrysAlis171 .NET)
(compiled Aug  2 2013,16:46:58)
Numerical absorption correction based on gaussian integration over
            a multifaceted crystal model
;
_exptl_crystal_colour 'clear light colourless'
_exptl_crystal_colour_lustre clear
_exptl_crystal_colour_modifier light
_exptl_crystal_colour_primary colourless
_exptl_crystal_density_diffrn 0.999
_exptl_crystal_description needle
_exptl_crystal_F_000 316
_exptl_crystal_size_max 0.4298
_exptl_crystal_size_mid 0.1688
_exptl_crystal_size_min 0.0932
_refine_diff_density_max 0.391
_refine_diff_density_min -0.298
_refine_diff_density_rms 0.070
_refine_ls_extinction_method none
_refine_ls_goodness_of_fit_ref 1.028
_refine_ls_hydrogen_treatment mixed
_refine_ls_matrix_type full
_refine_ls_number_parameters 173
_refine_ls_number_reflns 3448
_refine_ls_number_restraints 6
_refine_ls_restrained_S_all 1.029
_refine_ls_R_factor_all 0.1128
_refine_ls_R_factor_gt 0.0648
_refine_ls_shift/su_max 0.000
_refine_ls_shift/su_mean 0.000
_refine_ls_structure_factor_coef Fsqd
_refine_ls_weighting_details 'w=1/[\s^2^(Fo^2^)+(0.0451P)^2^] where P=(Fo^2^+2Fc^2^)/3'
_refine_ls_weighting_scheme calc
_refine_ls_wR_factor_gt 0.1175
_refine_ls_wR_factor_ref 0.1416
_reflns_Friedel_coverage 0.000
_reflns_number_gt 2157
_reflns_number_total 3448
_reflns_threshold_expression 'I > 2\s(I)'
_cod_data_source_file c5dt02535d2.cif
_cod_data_source_block 07a
_cod_depositor_comments 'Adding full bibliography for 7036089--7036100.cif.'
_cod_original_cell_volume 943.75(16)
_cod_database_code 7036095
_manchester_internal_coll_name adpm142
_manchester_internal_coll_client FO/DPM
_manchester_internal_coll_type custom
_manchester_internal_coll_frame_time 2.5s
_manchester_internal_coll_frame_width 1
_manchester_internal_coll_frame_method '\w scans'
_manchester_internal_coll_user FO
_manchester_internal_coll_date 05/03/2015
_manchester_internal_process_user FO
_manchester_internal_process_date 07/03/2015
_manchester_internal_solution_user FO
_manchester_internal_solution_date 07/03/2015
_manchester_internal_refinement_user FO
_manchester_internal_refinement_date 07/03/2015
_manchester_internal_validation_user IVY
_manchester_internal_validation_date 25/04/2015
_manchester_internal_archive_date 25/04/2015
_shelxl_version_number 2014/6
_chemical_oxdiff_formula 'C20 N Si2 Mg'
_shelx_space_group_comment
;
The symmetry employed for this shelxl refinement is uniquely defined
by the following loop, which should always be used as a source of
symmetry information in preference to the above space-group names.
They are only intended as comments.
;
_reflns_odcompleteness_completeness 99.79
_reflns_odcompleteness_iscentric 1
_reflns_odcompleteness_theta 26.32
_olex2_refinement_description
;
1. Fixed Uiso
 At 1.5 times of:
  All C(H,H,H) groups
2. Restrained distances
 H13B-H13A
 1.56 with sigma of 0.02
 H13A-H13C
 1.56 with sigma of 0.02
 C13-H13B = C13-H13A = C13-H13C
 0.96 with sigma of 0.02
 H13C-H13B
 1.56 with sigma of 0.02
3.a Idealised Me refined as rotating group:
 C1(H1A,H1B,H1C), C2(H2A,H2B,H2C), C4(H4A,H4B,H4C), C5(H5A,H5B,H5C), C6(H6A,
 H6B,H6C), C7(H7A,H7B,H7C), C8(H8A,H8B,H8C), C10(H10A,H10B,H10C), C11(H11A,H11B,
 H11C), C12(H12A,H12B,H12C)
;
_olex2_submission_special_instructions 'No special instructions were received'

loop_
_space_group_symop_operation_xyz
'x, y, z'
'-x, -y, -z'

loop_
_atom_site_label
_atom_site_type_symbol
_atom_site_fract_x
_atom_site_fract_y
_atom_site_fract_z
_atom_site_U_iso_or_equiv
_atom_site_adp_type
_atom_site_occupancy
_atom_site_site_symmetry_order
_atom_site_calc_flag
_atom_site_refinement_flags_posn
Si1 Si 0.83588(12) 0.09999(11) 0.26628(7) 0.0228(3) Uani 1 1 d .
Si2 Si 0.67961(13) -0.24316(11) 0.22321(8) 0.0298(3) Uani 1 1 d .
Mg1 Mg 0.57614(15) -0.02445(14) 0.08709(9) 0.0277(3) Uani 1 1 d .
N1 N 0.6897(3) -0.0658(3) 0.21073(19) 0.0226(7) Uani 1 1 d .
C1 C 0.8464(5) 0.2355(4) 0.1702(3) 0.0370(10) Uani 1 1 d .
H1A H 0.8931 0.2046 0.1113 0.055 Uiso 1 1 calc GR
H1B H 0.9255 0.3321 0.1982 0.055 Uiso 1 1 calc GR
H1C H 0.7259 0.2384 0.1525 0.055 Uiso 1 1 calc GR
C2 C 1.0757(4) 0.1037(4) 0.2978(3) 0.0396(11) Uani 1 1 d .
H2A H 1.0764 0.0343 0.3450 0.059 Uiso 1 1 calc GR
H2B H 1.1504 0.2011 0.3268 0.059 Uiso 1 1 calc GR
H2C H 1.1233 0.0775 0.2378 0.059 Uiso 1 1 calc GR
C3 C 0.7557(4) 0.1744(4) 0.3821(3) 0.0243(8) Uani 1 1 d .
C4 C 0.7493(5) 0.0750(4) 0.4646(3) 0.0349(10) Uani 1 1 d .
H4A H 0.6640 -0.0218 0.4423 0.052 Uiso 1 1 calc GR
H4B H 0.7112 0.1154 0.5234 0.052 Uiso 1 1 calc GR
H4C H 0.8687 0.0687 0.4804 0.052 Uiso 1 1 calc GR
C5 C 0.8860(5) 0.3308(4) 0.4213(3) 0.0485(12) Uani 1 1 d .
H5A H 1.0077 0.3284 0.4354 0.073 Uiso 1 1 calc GR
H5B H 0.8462 0.3652 0.4817 0.073 Uiso 1 1 calc GR
H5C H 0.8854 0.3964 0.3714 0.073 Uiso 1 1 calc GR
C6 C 0.5620(4) 0.1805(4) 0.3581(3) 0.0400(11) Uani 1 1 d .
H6A H 0.5635 0.2452 0.3074 0.060 Uiso 1 1 calc GR
H6B H 0.5223 0.2168 0.4178 0.060 Uiso 1 1 calc GR
H6C H 0.4795 0.0832 0.3342 0.060 Uiso 1 1 calc GR
C7 C 0.7702(6) -0.2756(5) 0.3494(3) 0.0615(15) Uani 1 1 d .
H7A H 0.8968 -0.2159 0.3637 0.092 Uiso 1 1 calc GR
H7B H 0.7584 -0.3780 0.3490 0.092 Uiso 1 1 calc GR
H7C H 0.7017 -0.2496 0.4001 0.092 Uiso 1 1 calc GR
C8 C 0.8150(5) -0.3063(4) 0.1302(3) 0.0467(12) Uani 1 1 d .
H8A H 0.7604 -0.3092 0.0633 0.070 Uiso 1 1 calc GR
H8B H 0.8155 -0.4031 0.1417 0.070 Uiso 1 1 calc GR
H8C H 0.9384 -0.2387 0.1380 0.070 Uiso 1 1 calc GR
C9 C 0.4308(5) -0.3691(4) 0.1961(3) 0.0306(9) Uani 1 1 d .
C10 C 0.4186(5) -0.5326(4) 0.1866(4) 0.0556(13) Uani 1 1 d .
H10A H 0.4836 -0.5517 0.1320 0.083 Uiso 1 1 calc GR
H10B H 0.2927 -0.5945 0.1741 0.083 Uiso 1 1 calc GR
H10C H 0.4720 -0.5533 0.2479 0.083 Uiso 1 1 calc GR
C11 C 0.3207(5) -0.3406(5) 0.2795(3) 0.0653(15) Uani 1 1 d .
H11A H 0.3689 -0.3627 0.3417 0.098 Uiso 1 1 calc GR
H11B H 0.1951 -0.4024 0.2639 0.098 Uiso 1 1 calc GR
H11C H 0.3284 -0.2388 0.2855 0.098 Uiso 1 1 calc GR
C12 C 0.3437(5) -0.3418(4) 0.0970(3) 0.0449(12) Uani 1 1 d .
H12A H 0.3273 -0.2472 0.1048 0.067 Uiso 1 1 calc GR
H12B H 0.2271 -0.4176 0.0788 0.067 Uiso 1 1 calc GR
H12C H 0.4221 -0.3435 0.0452 0.067 Uiso 1 1 calc GR
C13 C 0.3383(5) 0.0531(4) 0.0645(3) 0.0302(9) Uani 1 1 d D
H13A H 0.212(3) -0.008(3) 0.046(2) 0.045 Uiso 1 1 d DR
H13B H 0.353(4) 0.053(3) 0.1369(13) 0.045 Uiso 1 1 d DR
H13C H 0.345(4) 0.1525(19) 0.056(2) 0.045 Uiso 1 1 d DR

loop_
_atom_site_aniso_label
_atom_site_aniso_U_11
_atom_site_aniso_U_22
_atom_site_aniso_U_33
_atom_site_aniso_U_23
_atom_site_aniso_U_13
_atom_site_aniso_U_12
Si1 0.0212(5) 0.0251(6) 0.0199(5) 0.0025(4) -0.0013(4) 0.0056(4)
Si2 0.0368(6) 0.0267(6) 0.0264(6) 0.0002(5) -0.0069(5) 0.0141(5)
Mg1 0.0330(6) 0.0351(8) 0.0183(7) 0.0019(6) -0.0024(5) 0.0172(6)
N1 0.0264(14) 0.0240(17) 0.0185(16) 0.0015(13) -0.0052(12) 0.0118(13)
C1 0.040(2) 0.029(2) 0.033(2) 0.0031(19) -0.0037(18) 0.0022(18)
C2 0.0230(18) 0.060(3) 0.034(2) 0.007(2) 0.0055(16) 0.0108(19)
C3 0.0269(17) 0.022(2) 0.021(2) -0.0021(16) -0.0025(15) 0.0074(16)
C4 0.039(2) 0.048(3) 0.020(2) 0.0005(19) 0.0075(16) 0.0162(19)
C5 0.055(2) 0.034(3) 0.047(3) -0.008(2) 0.004(2) 0.005(2)
C6 0.041(2) 0.053(3) 0.035(2) -0.002(2) 0.0035(18) 0.030(2)
C7 0.097(3) 0.039(3) 0.046(3) 0.006(2) -0.026(3) 0.026(3)
C8 0.039(2) 0.039(3) 0.065(3) -0.004(2) 0.003(2) 0.020(2)
C9 0.038(2) 0.023(2) 0.030(2) 0.0064(18) 0.0050(17) 0.0092(18)
C10 0.058(3) 0.027(3) 0.077(4) 0.009(2) -0.002(2) 0.009(2)
C11 0.064(3) 0.063(4) 0.060(3) -0.003(3) 0.028(2) 0.008(3)
C12 0.034(2) 0.031(3) 0.057(3) 0.004(2) -0.008(2) -0.0021(18)
C13 0.036(2) 0.037(2) 0.021(2) 0.0064(18) 0.0028(16) 0.0159(19)

loop_
_atom_type_symbol
_atom_type_description
_atom_type_scat_dispersion_real
_atom_type_scat_dispersion_imag
_atom_type_scat_source
C C 0.0033 0.0016 'International Tables Vol C Tables 4.2.6.8 and 6.1.1.4'
H H 0.0000 0.0000 'International Tables Vol C Tables 4.2.6.8 and 6.1.1.4'
Mg Mg 0.0486 0.0363 'International Tables Vol C Tables 4.2.6.8 and 6.1.1.4'
N N 0.0061 0.0033 'International Tables Vol C Tables 4.2.6.8 and 6.1.1.4'
Si Si 0.0817 0.0704 'International Tables Vol C Tables 4.2.6.8 and 6.1.1.4'

loop_
_exptl_crystal_face_index_h
_exptl_crystal_face_index_k
_exptl_crystal_face_index_l
_exptl_crystal_face_perp_dist
_exptl_oxdiff_crystal_face_indexfrac_h
_exptl_oxdiff_crystal_face_indexfrac_k
_exptl_oxdiff_crystal_face_indexfrac_l
_exptl_oxdiff_crystal_face_x
_exptl_oxdiff_crystal_face_y
_exptl_oxdiff_crystal_face_z
-10 1 6 0.1113 -10.0000 1.0000 6.0000 -0.4989 0.4178 0.7179
0 -13 4 0.2200 0.0000 -13.0000 4.0000 -0.6523 0.6330 -0.4559
10 1 -6 0.0361 10.0000 1.0000 -6.0000 0.5731 -0.5346 -0.6444
-9 10 5 0.1741 -9.0000 10.0000 5.0000 -0.0945 -0.1428 0.9787
-1 2 18 0.0720 -1.0000 2.0000 18.0000 -0.7196 -0.6184 0.2388
2 -3 -18 0.0171 2.0000 -3.0000 -18.0000 0.7106 0.6103 -0.3403
-10 1 -4 0.1068 -10.0000 1.0000 -4.0000 -0.0735 0.7335 0.6621
9 1 6 0.0441 9.0000 1.0000 6.0000 0.0345 -0.8468 -0.5126
-6 -7 -8 0.1284 -6.0000 -7.0000 -8.0000 -0.0878 1.0607 0.0865
2 10 8 0.1185 2.0000 10.0000 8.0000 0.0867 -0.9697 0.2830
1 12 -8 0.1234 1.0000 12.0000 -8.0000 0.8135 -0.5149 0.3320
-9 -1 9 0.1229 -9.0000 -1.0000 9.0000 -0.6726 0.3734 0.5963
1 7 -17 0.0659 1.0000 7.0000 -17.0000 1.0109 0.0612 0.0979
-6 0 16 0.1116 -6.0000 -0.0000 16.0000 -0.8491 -0.1057 0.4779
1 -8 16 0.1793 1.0000 -8.0000 16.0000 -0.9493 -0.1044 -0.2698
-3 1 -18 0.0297 -3.0000 1.0000 -18.0000 0.7186 0.7095 0.1307

loop_
_geom_angle_atom_site_label_1
_geom_angle_atom_site_label_2
_geom_angle_atom_site_label_3
_geom_angle
_geom_angle_site_symmetry_1
_geom_angle_site_symmetry_3
N1 Si1 Mg1 40.03(9) . .
N1 Si1 C1 105.82(14) . .
N1 Si1 C2 114.34(15) . .
N1 Si1 C3 114.10(14) . .
C1 Si1 Mg1 66.33(10) . .
C2 Si1 Mg1 131.71(12) . .
C2 Si1 C1 106.62(17) . .
C2 Si1 C3 108.63(15) . .
C3 Si1 Mg1 119.25(10) . .
C3 Si1 C1 106.76(17) . .
N1 Si2 Mg1 32.85(8) . .
N1 Si2 C7 115.76(16) . .
N1 Si2 C8 110.67(17) . .
N1 Si2 C9 108.61(14) . .
C7 Si2 Mg1 148.30(14) . .
C7 Si2 C9 107.9(2) . .
C8 Si2 Mg1 95.20(14) . .
C8 Si2 C7 105.65(19) . .
C8 Si2 C9 107.91(16) . .
C9 Si2 Mg1 87.31(12) . .
Si1 Mg1 Si2 61.48(3) . .
Si1 Mg1 H13B 97.3(5) . .
Si2 Mg1 H13B 114.7(5) . .
Mg1 Mg1 Si1 147.26(8) 2_655 .
Mg1 Mg1 Si2 149.88(7) 2_655 .
Mg1 Mg1 H13B 77.7(4) 2_655 .
N1 Mg1 Si1 34.02(8) . .
N1 Mg1 Si2 28.28(8) . .
N1 Mg1 Mg1 177.77(11) . 2_655
N1 Mg1 C13 129.50(13) . .
N1 Mg1 C13 125.28(13) . 2_655
N1 Mg1 H13B 104.3(4) . .
C13 Mg1 Si1 118.42(10) . .
C13 Mg1 Si1 123.09(10) 2_655 .
C13 Mg1 Si2 109.75(11) 2_655 .
C13 Mg1 Si2 135.40(12) . .
C13 Mg1 Mg1 52.45(10) . 2_655
C13 Mg1 Mg1 52.75(10) 2_655 2_655
C13 Mg1 C13 105.20(12) 2_655 .
C13 Mg1 H13B 25.3(4) . .
C13 Mg1 H13B 130.5(4) 2_655 .
Si1 N1 Si2 132.02(15) . .
Si1 N1 Mg1 105.95(15) . .
Si2 N1 Mg1 118.87(14) . .
Si1 C1 H1A 109.5 . .
Si1 C1 H1B 109.5 . .
Si1 C1 H1C 109.5 . .
H1A C1 H1B 109.5 . .
H1A C1 H1C 109.5 . .
H1B C1 H1C 109.5 . .
Si1 C2 H2A 109.5 . .
Si1 C2 H2B 109.5 . .
Si1 C2 H2C 109.5 . .
H2A C2 H2B 109.5 . .
H2A C2 H2C 109.5 . .
H2B C2 H2C 109.5 . .
C4 C3 Si1 110.4(2) . .
C4 C3 C5 108.6(3) . .
C4 C3 C6 108.0(3) . .
C5 C3 Si1 110.6(3) . .
C6 C3 Si1 110.4(2) . .
C6 C3 C5 108.9(3) . .
C3 C4 H4A 109.5 . .
C3 C4 H4B 109.5 . .
C3 C4 H4C 109.5 . .
H4A C4 H4B 109.5 . .
H4A C4 H4C 109.5 . .
H4B C4 H4C 109.5 . .
C3 C5 H5A 109.5 . .
C3 C5 H5B 109.5 . .
C3 C5 H5C 109.5 . .
H5A C5 H5B 109.5 . .
H5A C5 H5C 109.5 . .
H5B C5 H5C 109.5 . .
C3 C6 H6A 109.5 . .
C3 C6 H6B 109.5 . .
C3 C6 H6C 109.5 . .
H6A C6 H6B 109.5 . .
H6A C6 H6C 109.5 . .
H6B C6 H6C 109.5 . .
Si2 C7 H7A 109.5 . .
Si2 C7 H7B 109.5 . .
Si2 C7 H7C 109.5 . .
H7A C7 H7B 109.5 . .
H7A C7 H7C 109.5 . .
H7B C7 H7C 109.5 . .
Si2 C8 H8A 109.5 . .
Si2 C8 H8B 109.5 . .
Si2 C8 H8C 109.5 . .
H8A C8 H8B 109.5 . .
H8A C8 H8C 109.5 . .
H8B C8 H8C 109.5 . .
C10 C9 Si2 110.5(2) . .
C11 C9 Si2 110.3(2) . .
C11 C9 C10 109.4(4) . .
C11 C9 C12 108.2(3) . .
C12 C9 Si2 111.0(3) . .
C12 C9 C10 107.5(3) . .
C9 C10 H10A 109.5 . .
C9 C10 H10B 109.5 . .
C9 C10 H10C 109.5 . .
H10A C10 H10B 109.5 . .
H10A C10 H10C 109.5 . .
H10B C10 H10C 109.5 . .
C9 C11 H11A 109.5 . .
C9 C11 H11B 109.5 . .
C9 C11 H11C 109.5 . .
H11A C11 H11B 109.5 . .
H11A C11 H11C 109.5 . .
H11B C11 H11C 109.5 . .
C9 C12 H12A 109.5 . .
C9 C12 H12B 109.5 . .
C9 C12 H12C 109.5 . .
H12A C12 H12B 109.5 . .
H12A C12 H12C 109.5 . .
H12B C12 H12C 109.5 . .
Mg1 C13 Mg1 74.80(12) 2_655 .
Mg1 C13 H13A 95.2(18) 2_655 .
Mg1 C13 H13A 126.6(18) . .
Mg1 C13 H13B 152.2(19) 2_655 .
Mg1 C13 H13B 77.4(19) . .
Mg1 C13 H13C 125.3(19) . .
Mg1 C13 H13C 90(2) 2_655 .
H13A C13 H13B 102.8(19) . .
H13A C13 H13C 107(2) . .
H13B C13 H13C 104.2(19) . .

loop_
_geom_bond_atom_site_label_1
_geom_bond_atom_site_label_2
_geom_bond_distance
_geom_bond_site_symmetry_2
Si1 Mg1 2.9246(13) .
Si1 N1 1.702(3) .
Si1 C1 1.899(4) .
Si1 C2 1.871(3) .
Si1 C3 1.890(3) .
Si2 Mg1 3.1582(16) .
Si2 N1 1.709(3) .
Si2 C7 1.879(4) .
Si2 C8 1.878(4) .
Si2 C9 1.908(3) .
Mg1 Mg1 2.692(2) 2_655
Mg1 N1 1.956(3) .
Mg1 C13 2.212(4) 2_655
Mg1 C13 2.221(4) .
Mg1 H13B 2.22(3) .
C1 H1A 0.9600 .
C1 H1B 0.9600 .
C1 H1C 0.9600 .
C2 H2A 0.9600 .
C2 H2B 0.9600 .
C2 H2C 0.9600 .
C3 C4 1.517(5) .
C3 C5 1.540(5) .
C3 C6 1.539(4) .
C4 H4A 0.9600 .
C4 H4B 0.9600 .
C4 H4C 0.9600 .
C5 H5A 0.9600 .
C5 H5B 0.9600 .
C5 H5C 0.9600 .
C6 H6A 0.9600 .
C6 H6B 0.9600 .
C6 H6C 0.9600 .
C7 H7A 0.9600 .
C7 H7B 0.9600 .
C7 H7C 0.9600 .
C8 H8A 0.9600 .
C8 H8B 0.9600 .
C8 H8C 0.9600 .
C9 C10 1.541(5) .
C9 C11 1.519(5) .
C9 C12 1.531(5) .
C10 H10A 0.9600 .
C10 H10B 0.9600 .
C10 H10C 0.9600 .
C11 H11A 0.9600 .
C11 H11B 0.9600 .
C11 H11C 0.9600 .
C12 H12A 0.9600 .
C12 H12B 0.9600 .
C12 H12C 0.9600 .
C13 Mg1 2.212(4) 2_655
C13 H13A 0.969(16) .
C13 H13B 0.972(16) .
C13 H13C 0.959(16) .

loop_
_geom_torsion_atom_site_label_1
_geom_torsion_atom_site_label_2
_geom_torsion_atom_site_label_3
_geom_torsion_atom_site_label_4
_geom_torsion
Mg1 Si1 N1 Si2 159.0(3)
Mg1 Si1 C3 C4 110.1(2)
Mg1 Si1 C3 C5 -129.8(2)
Mg1 Si1 C3 C6 -9.2(3)
Mg1 Si2 N1 Si1 -156.8(3)
N1 Si1 C3 C4 65.4(2)
N1 Si1 C3 C5 -174.5(2)
N1 Si1 C3 C6 -53.9(3)
C1 Si1 N1 Si2 149.3(2)
C1 Si1 N1 Mg1 -9.62(19)
C1 Si1 C3 C4 -178.1(2)
C1 Si1 C3 C5 -57.9(3)
C1 Si1 C3 C6 62.6(3)
C2 Si1 N1 Si2 32.3(3)
C2 Si1 N1 Mg1 -126.65(16)
C2 Si1 C3 C4 -63.5(3)
C2 Si1 C3 C5 56.7(3)
C2 Si1 C3 C6 177.2(3)
C3 Si1 N1 Si2 -93.6(2)
C3 Si1 N1 Mg1 107.44(16)
C7 Si2 N1 Si1 29.4(3)
C7 Si2 N1 Mg1 -173.8(2)
C8 Si2 N1 Si1 -90.7(2)
C8 Si2 N1 Mg1 66.1(2)
C9 Si2 N1 Si1 151.0(2)
C9 Si2 N1 Mg1 -52.2(2)
